data_7244539
loop_
_publ_author_name
'Zhu, Baili'
'Jin, Yunpeng'
'Chu, Jingying'
'Zuo, Minghui'
'Cui, Shuxin'

_publ_section_title
;
 Metal--organic framework bearing new viologen ligand for ammonia and
 Cr2O72&#x2212; sensing
;
_journal_issue 12
_journal_name_full 'RSC Advances'
_journal_page_first 6951
_journal_page_last 6957
_journal_paper_doi 10.1039/D2RA00599A
_journal_volume 12
_journal_year 2022
_chemical_formula_moiety 'C20 H6 O17 Zn3, 0.5(C26 H20 N4), C13 H10 N2, H2 O'
_chemical_formula_sum 'C46 H28 N4 O18 Zn3'
_chemical_formula_weight 1120.89
_space_group_crystal_system monoclinic
_space_group_IT_number 13
_space_group_name_Hall '-P 2yc'
_space_group_name_H-M_alt 'P 1 2/c 1'
_atom_sites_solution_hydrogens mixed
_atom_sites_solution_primary dual
_audit_creation_date 2021-11-28
_audit_creation_method
;
Olex2 1.3
(compiled 2020.11.12 svn.r5f609507 for OlexSys, GUI svn.r6408)
;
_audit_update_record
;
2021-11-28 deposited with the CCDC.	2022-02-23 downloaded from the CCDC.
;
_cell_angle_alpha 90
_cell_angle_beta 90.531(2)
_cell_angle_gamma 90
_cell_formula_units_Z 4
_cell_length_a 18.5787(17)
_cell_length_b 8.0072(8)
_cell_length_c 27.240(2)
_cell_measurement_reflns_used 3217
_cell_measurement_temperature 296.15
_cell_measurement_theta_max 25.590
_cell_measurement_theta_min 2.543
_cell_volume 4052.1(6)
_computing_cell_refinement 'SAINT v8.34A (Bruker, 2013)'
_computing_data_collection 'Bruker SMART'
_computing_data_reduction 'SAINT v8.34A (Bruker, 2013)'
_computing_molecular_graphics 'Olex2 1.3 (Dolomanov et al., 2009)'
_computing_publication_material 'Olex2 1.3 (Dolomanov et al., 2009)'
_computing_structure_refinement 'SHELXL 2018/3 (Sheldrick, 2015)'
_computing_structure_solution 'SHELXT 2018/2 (Sheldrick, 2018)'
_diffrn_ambient_temperature 296.15
_diffrn_measured_fraction_theta_full 0.998
_diffrn_measured_fraction_theta_max 0.971
_diffrn_measurement_device_type 'CCD area detector'
_diffrn_radiation_type MoK\a
_diffrn_radiation_wavelength 0.71073
_diffrn_reflns_av_R_equivalents 0.0686
_diffrn_reflns_av_unetI/netI 0.0929
_diffrn_reflns_Laue_measured_fraction_full 0.998
_diffrn_reflns_Laue_measured_fraction_max 0.971
_diffrn_reflns_limit_h_max 12
_diffrn_reflns_limit_h_min -24
_diffrn_reflns_limit_k_max 9
_diffrn_reflns_limit_k_min -10
_diffrn_reflns_limit_l_max 32
_diffrn_reflns_limit_l_min -35
_diffrn_reflns_number 23822
_diffrn_reflns_point_group_measured_fraction_full 0.998
_diffrn_reflns_point_group_measured_fraction_max 0.971
_diffrn_reflns_theta_full 25.242
_diffrn_reflns_theta_max 27.610
_diffrn_reflns_theta_min 2.544
_diffrn_source_current 30.0
_diffrn_source_power 1.5
_diffrn_source_voltage 50.0
_exptl_absorpt_coefficient_mu 1.855
_exptl_absorpt_correction_T_max 0.690
_exptl_absorpt_correction_T_min 0.647
_exptl_absorpt_correction_type multi-scan
_exptl_absorpt_process_details
;
SADABS-2014/5 (Bruker,2014/5) was used for absorption correction.
wR2(int) was 0.0965 before and 0.0497 after correction.
The Ratio of minimum to maximum transmission is 0.8293.
The \l/2 correction factor is 0.00150.
;
_exptl_crystal_colour colorless
_exptl_crystal_density_diffrn 1.837
_exptl_crystal_description block
_exptl_crystal_F_000 2264
_exptl_crystal_size_max 0.31
_exptl_crystal_size_mid 0.2
_exptl_crystal_size_min 0.2
_refine_diff_density_max 0.583
_refine_diff_density_min -0.839
_refine_diff_density_rms 0.111
_refine_ls_extinction_method none
_refine_ls_goodness_of_fit_ref 1.006
_refine_ls_hydrogen_treatment constr
_refine_ls_matrix_type full
_refine_ls_number_parameters 646
_refine_ls_number_reflns 9158
_refine_ls_number_restraints 1
_refine_ls_restrained_S_all 1.007
_refine_ls_R_factor_all 0.1029
_refine_ls_R_factor_gt 0.0486
_refine_ls_shift/su_max 0.001
_refine_ls_shift/su_mean 0.000
_refine_ls_structure_factor_coef Fsqd
_refine_ls_weighting_details 'w=1/[\s^2^(Fo^2^)+(0.0344P)^2^+0.5055P] where P=(Fo^2^+2Fc^2^)/3'
_refine_ls_weighting_scheme calc
_refine_ls_wR_factor_gt 0.0853
_refine_ls_wR_factor_ref 0.1016
_reflns_Friedel_coverage 0.000
_reflns_number_gt 5732
_reflns_number_total 9427
_reflns_threshold_expression 'I > 2\s(I)'
_cod_data_source_file d2ra00599a2.cif
_cod_data_source_block 210719zbl1_0m
_cod_database_code 7244539
_shelx_shelxl_version_number 2018/3
_shelx_space_group_comment
;
The symmetry employed for this shelxl refinement is uniquely defined
by the following loop, which should always be used as a source of
symmetry information in preference to the above space-group names.
They are only intended as comments.
;
_olex2_refinement_description
;
1. Fixed Uiso
 At 1.2 times of:
  All C(H) groups, All C(H,H) groups
 At 1.5 times of:
  All O(H,H) groups
2. Restrained distances
 Zn1-H3A \\sim Zn1-H3B
 with sigma of 0.02
3.a Free rotating group:
 O3(H3A,H3B), OW1(HW1A,HW1B)
3.b Secondary CH2 refined with riding coordinates:
 C8(H8A,H8B), C41(H41A,H41B)
3.c Aromatic/amide H refined with riding coordinates:
 C28(H28), C33(H33), C23(H23), C17(H17), C6(H6), C39(H39), C7(H7), C45(H45),
 C46(H46), C37(H37), C4(H4), C3(H3), C13(H13), C40(H40), C42(H42), C43(H43),
 C9(H9), C36(H36), C12(H12), C10(H10)
;
_olex2_submission_special_instructions 'No special instructions were received'

loop_
_space_group_symop_operation_xyz
'x, y, z'
'-x, y, -z+1/2'
'-x, -y, -z'
'x, -y, z-1/2'

loop_
_atom_site_label
_atom_site_type_symbol
_atom_site_fract_x
_atom_site_fract_y
_atom_site_fract_z
_atom_site_U_iso_or_equiv
_atom_site_adp_type
_atom_site_occupancy
_atom_site_site_symmetry_order
_atom_site_calc_flag
_atom_site_refinement_flags_posn
_atom_site_refinement_flags_adp
_atom_site_refinement_flags_occupancy
_atom_site_disorder_assembly
_atom_site_disorder_group
Zn3 Zn 0.24726(2) 0.59909(6) 0.89077(2) 0.01407(11) Uani 1 1 d . . . . .
Zn2 Zn 0.24930(2) 0.59725(6) 0.60962(2) 0.01591(12) Uani 1 1 d . . . . .
Zn1 Zn 0.27513(2) 0.25764(6) 0.55023(2) 0.01678(11) Uani 1 1 d D . . . .
O12 O 0.29493(14) 1.2050(3) 0.62163(8) 0.0194(6) Uani 1 1 d . . . . .
O5 O 0.34035(14) 0.4411(3) 0.42636(9) 0.0211(6) Uani 1 1 d . . . . .
O14 O 0.26368(15) 1.4398(3) 0.83629(9) 0.0227(7) Uani 1 1 d . . . . .
O17 O 0.23158(14) 0.8044(3) 0.85419(9) 0.0213(7) Uani 1 1 d . . . . .
O10 O 0.26683(14) 0.7607(4) 0.65896(9) 0.0263(7) Uani 1 1 d . . . . .
O1 O 0.18074(14) 0.4670(4) 0.44377(9) 0.0248(7) Uani 1 1 d . . . . .
O9 O 0.16681(14) 0.6054(4) 0.56348(9) 0.0241(7) Uani 1 1 d . . . . .
O7 O 0.31993(14) 0.5005(4) 0.56213(10) 0.0275(7) Uani 1 1 d . . . . .
O4 O 0.32824(13) 0.2581(4) 0.48760(8) 0.0227(6) Uani 1 1 d . . . . .
O11 O 0.18876(15) 0.9480(4) 0.62980(9) 0.0254(7) Uani 1 1 d . . . . .
O13 O 0.23005(15) 1.4096(3) 0.65549(9) 0.0244(7) Uani 1 1 d . . . . .
O16 O 0.34282(15) 0.9105(4) 0.85663(10) 0.0304(7) Uani 1 1 d . . . . .
O8 O 0.17371(14) 0.3344(4) 0.54235(9) 0.0231(7) Uani 1 1 d . . . . .
O15 O 0.24376(16) 1.2063(4) 0.87832(9) 0.0288(7) Uani 1 1 d . . . . .
O2 O 0.09916(15) 0.3707(4) 0.39190(10) 0.0351(8) Uani 1 1 d . . . . .
O3 O 0.2500(2) 0.0150(4) 0.54277(11) 0.0452(9) Uani 1 1 d G . . . .
H3A H 0.251613 -0.046752 0.517378 0.068 Uiso 1 1 d DG U . . .
H3B H 0.228128 -0.043768 0.563899 0.068 Uiso 1 1 d DG U . . .
OW1 O 0.2535(2) -0.2221(5) 0.47653(11) 0.0515(10) Uani 1 1 d G . . . .
HW1A H 0.235770 -0.316013 0.484484 0.077 Uiso 1 1 d G U . . .
HW1B H 0.245185 -0.203597 0.446311 0.077 Uiso 1 1 d G U . . .
N2 N 0.05252(18) 0.0272(4) 0.37727(12) 0.0242(8) Uani 1 1 d . . . . .
C29 C 0.26236(19) 1.1812(5) 0.79340(12) 0.0122(8) Uani 1 1 d . . . . .
C32 C 0.2815(2) 0.9032(5) 0.83983(13) 0.0161(9) Uani 1 1 d . . . . .
C26 C 0.2563(2) 1.1739(5) 0.70401(13) 0.0153(9) Uani 1 1 d . . . . .
C25 C 0.24910(19) 1.0008(5) 0.70586(13) 0.0150(9) Uani 1 1 d . . . . .
N4 N 0.46877(19) 1.1619(5) 0.88244(11) 0.0256(8) Uani 1 1 d . . . . .
C28 C 0.26052(18) 1.2626(5) 0.74817(12) 0.0142(8) Uani 1 1 d . . . . .
H28 H 0.262121 1.378665 0.747351 0.017 Uiso 1 1 calc R U . . .
C31 C 0.26322(19) 1.0069(5) 0.79477(13) 0.0146(8) Uani 1 1 d . . . . .
C27 C 0.25963(19) 1.2694(5) 0.65667(13) 0.0161(9) Uani 1 1 d . . . . .
C24 C 0.2330(2) 0.8987(5) 0.66066(13) 0.0182(9) Uani 1 1 d . . . . .
C33 C 0.2538(2) 0.9188(5) 0.75091(13) 0.0165(8) Uani 1 1 d . . . . .
H33 H 0.250557 0.802986 0.751789 0.020 Uiso 1 1 calc R U . . .
C30 C 0.2568(2) 1.2818(5) 0.83986(13) 0.0160(9) Uani 1 1 d . . . . .
C14 C 0.3604(2) 0.3767(5) 0.46603(13) 0.0182(9) Uani 1 1 d . . . . .
C15 C 0.43168(19) 0.4400(5) 0.48591(13) 0.0139(8) Uani 1 1 d . . . . .
C20 C 0.0578(2) 0.4657(5) 0.46827(13) 0.0164(9) Uani 1 1 d . . . . .
C21 C 0.0704(2) 0.4891(5) 0.51891(13) 0.0162(9) Uani 1 1 d . . . . .
C22 C 0.1431(2) 0.4742(5) 0.54256(13) 0.0184(9) Uani 1 1 d . . . . .
C19 C 0.1162(2) 0.4307(5) 0.43171(14) 0.0202(9) Uani 1 1 d . . . . .
O6 O 0.38253(18) 0.7173(5) 0.58346(13) 0.0624(12) Uani 1 1 d . . . . .
C16 C 0.4395(2) 0.5331(5) 0.52882(13) 0.0170(9) Uani 1 1 d . . . . .
C23 C 0.0127(2) 0.5238(5) 0.54908(13) 0.0180(9) Uani 1 1 d . . . . .
H23 H 0.021488 0.540886 0.582371 0.022 Uiso 1 1 calc R U . . .
C44 C 0.4936(2) 1.0360(5) 0.97520(13) 0.0217(10) Uani 1 1 d . . . . .
C17 C 0.5073(2) 0.5920(5) 0.54234(13) 0.0189(9) Uani 1 1 d . . . . .
H17 H 0.512252 0.654487 0.570955 0.023 Uiso 1 1 calc R U . . .
C18 C 0.3780(2) 0.5886(5) 0.56049(13) 0.0199(9) Uani 1 1 d . . . . .
C6 C 0.0862(2) -0.1180(6) 0.24849(14) 0.0261(10) Uani 1 1 d . . . . .
H6 H 0.086252 -0.015743 0.232332 0.031 Uiso 1 1 calc R U . . .
C5 C 0.0813(2) -0.1215(6) 0.29948(15) 0.0235(10) Uani 1 1 d . . . . .
C38 C 0.4884(2) 1.3929(6) 0.82324(14) 0.0258(10) Uani 1 1 d . . . . .
C11 C 0.0112(2) 0.0047(5) 0.47366(14) 0.0244(10) Uani 1 1 d . . . . .
C35 C 0.5450(2) 1.7041(6) 0.80423(15) 0.0300(11) Uani 1 1 d . . . . .
C8 C 0.0752(2) 0.0448(6) 0.32577(14) 0.0299(11) Uani 1 1 d . . . . .
H8A H 0.121532 0.100684 0.325003 0.036 Uiso 1 1 calc R U . . .
H8B H 0.040758 0.114493 0.308370 0.036 Uiso 1 1 calc R U . . .
N3 N 0.5855(2) 1.9969(6) 0.77725(17) 0.0491(12) Uani 1 1 d . . . . .
C39 C 0.5579(2) 1.4077(6) 0.80582(15) 0.0330(11) Uani 1 1 d . . . . .
H39 H 0.585096 1.312286 0.800160 0.040 Uiso 1 1 calc R U . . .
C7 C 0.0909(2) -0.2622(6) 0.22171(15) 0.0292(10) Uani 1 1 d . . . . .
H7 H 0.094512 -0.258398 0.187703 0.035 Uiso 1 1 calc R U . . .
C45 C 0.4268(2) 1.0971(6) 0.96128(15) 0.0294(11) Uani 1 1 d . . . . .
H45 H 0.389112 1.096066 0.983488 0.035 Uiso 1 1 calc R U . . .
C46 C 0.4159(2) 1.1596(6) 0.91470(15) 0.0295(11) Uani 1 1 d . . . . .
H46 H 0.370851 1.200756 0.905789 0.035 Uiso 1 1 calc R U . . .
C37 C 0.4478(2) 1.5355(6) 0.83167(15) 0.0333(12) Uani 1 1 d . . . . .
H37 H 0.401312 1.525944 0.843782 0.040 Uiso 1 1 calc R U . . .
C4 C 0.0817(2) -0.2740(6) 0.32330(15) 0.0311(11) Uani 1 1 d . . . . .
H4 H 0.078957 -0.276884 0.357356 0.037 Uiso 1 1 calc R U . . .
C34 C 0.5704(2) 1.8666(7) 0.79028(17) 0.0360(12) Uani 1 1 d . . . . .
C3 C 0.0863(2) -0.4223(6) 0.29743(16) 0.0340(11) Uani 1 1 d . . . . .
H3 H 0.086797 -0.524419 0.313706 0.041 Uiso 1 1 calc R U . . .
C13 C 0.1019(2) 0.0021(6) 0.41215(16) 0.0364(12) Uani 1 1 d . . . . .
H13 H 0.150039 -0.008377 0.403670 0.044 Uiso 1 1 calc R U . . .
C40 C 0.5868(2) 1.5626(6) 0.79683(16) 0.0354(12) Uani 1 1 d . . . . .
H40 H 0.633907 1.572614 0.785914 0.042 Uiso 1 1 calc R U . . .
C42 C 0.5348(2) 1.1068(6) 0.89472(15) 0.0346(12) Uani 1 1 d . . . . .
H42 H 0.571581 1.110539 0.871861 0.042 Uiso 1 1 calc R U . . .
C2 C 0.0901(2) -0.4149(6) 0.24631(16) 0.0321(11) Uani 1 1 d . . . . .
C43 C 0.5481(2) 1.0449(6) 0.94092(15) 0.0302(11) Uani 1 1 d . . . . .
H43 H 0.594108 1.008540 0.949291 0.036 Uiso 1 1 calc R U . . .
C41 C 0.4549(2) 1.2230(6) 0.83158(14) 0.0307(11) Uani 1 1 d . . . . .
H41A H 0.403394 1.229979 0.825832 0.037 Uiso 1 1 calc R U . . .
H41B H 0.474550 1.143959 0.808288 0.037 Uiso 1 1 calc R U . . .
C9 C -0.0170(2) 0.0412(7) 0.38844(16) 0.0379(13) Uani 1 1 d . . . . .
H9 H -0.050803 0.059701 0.363659 0.046 Uiso 1 1 calc R U . . .
C36 C 0.4759(2) 1.6899(6) 0.82218(15) 0.0366(12) Uani 1 1 d . . . . .
H36 H 0.448635 1.785182 0.827804 0.044 Uiso 1 1 calc R U . . .
C12 C 0.0824(2) -0.0086(6) 0.46069(16) 0.0389(13) Uani 1 1 d . . . . .
H12 H 0.117518 -0.024735 0.484800 0.047 Uiso 1 1 calc R U . . .
C10 C -0.0388(2) 0.0286(7) 0.43609(16) 0.0411(13) Uani 1 1 d . . . . .
H10 H -0.087481 0.035982 0.443403 0.049 Uiso 1 1 calc R U . . .
N1 N 0.0840(3) -0.6952(6) 0.19915(18) 0.0642(15) Uani 1 1 d . . . . .
C1 C 0.0884(3) -0.5711(7) 0.21909(18) 0.0407(13) Uani 1 1 d . . . . .

loop_
_atom_site_aniso_label
_atom_site_aniso_U_11
_atom_site_aniso_U_22
_atom_site_aniso_U_33
_atom_site_aniso_U_23
_atom_site_aniso_U_13
_atom_site_aniso_U_12
Zn3 0.0174(3) 0.0148(3) 0.0100(2) 0.00099(19) -0.00063(17) 0.00026(19)
Zn2 0.0217(3) 0.0139(3) 0.0121(2) -0.00283(19) -0.00240(17) 0.0016(2)
Zn1 0.0208(3) 0.0166(3) 0.0130(2) 0.0000(2) 0.00097(16) 0.0016(2)
O12 0.0282(17) 0.0199(18) 0.0101(13) 0.0000(11) 0.0016(11) 0.0036(12)
O5 0.0205(16) 0.0258(18) 0.0171(14) 0.0027(13) -0.0049(11) -0.0020(12)
O14 0.0364(18) 0.0184(18) 0.0132(14) -0.0073(12) -0.0003(12) -0.0005(13)
O17 0.0219(17) 0.0186(18) 0.0236(15) 0.0082(12) -0.0010(12) -0.0001(12)
O10 0.0352(18) 0.0207(18) 0.0228(15) -0.0115(14) -0.0043(12) 0.0002(14)
O1 0.0172(17) 0.0327(19) 0.0246(15) -0.0055(13) 0.0050(12) -0.0024(13)
O9 0.0264(17) 0.0237(18) 0.0220(15) -0.0023(13) -0.0094(12) 0.0018(13)
O7 0.0215(17) 0.0257(19) 0.0355(17) -0.0099(14) 0.0126(13) -0.0067(13)
O4 0.0254(16) 0.0276(18) 0.0153(13) -0.0018(13) 0.0060(11) -0.0088(14)
O11 0.0302(18) 0.032(2) 0.0141(14) -0.0005(13) -0.0062(12) -0.0055(13)
O13 0.0393(19) 0.0191(18) 0.0149(14) 0.0043(13) 0.0053(12) 0.0087(14)
O16 0.0279(19) 0.035(2) 0.0285(16) 0.0101(14) -0.0054(13) -0.0015(14)
O8 0.0175(16) 0.0223(18) 0.0296(16) 0.0016(13) -0.0035(12) 0.0021(12)
O15 0.050(2) 0.0225(19) 0.0136(14) 0.0013(12) 0.0029(13) 0.0024(14)
O2 0.033(2) 0.052(2) 0.0211(16) -0.0126(15) 0.0018(13) 0.0071(15)
O3 0.090(3) 0.023(2) 0.0231(18) 0.0005(15) 0.0204(18) -0.0110(18)
OW1 0.099(3) 0.036(3) 0.0198(17) -0.0064(16) 0.0082(18) -0.027(2)
N2 0.025(2) 0.025(2) 0.0223(19) -0.0010(16) -0.0020(15) -0.0006(16)
C29 0.020(2) 0.011(2) 0.0066(17) 0.0000(15) -0.0005(14) 0.0001(15)
C32 0.022(2) 0.013(2) 0.0131(19) -0.0026(16) 0.0025(16) 0.0029(17)
C26 0.018(2) 0.013(2) 0.0142(19) 0.0002(16) -0.0008(15) -0.0010(16)
C25 0.017(2) 0.015(2) 0.0135(19) -0.0049(16) 0.0009(15) -0.0003(16)
N4 0.024(2) 0.034(2) 0.0186(18) 0.0017(16) -0.0036(15) -0.0068(16)
C28 0.018(2) 0.011(2) 0.0131(18) 0.0005(18) -0.0003(14) -0.0015(17)
C31 0.012(2) 0.015(2) 0.017(2) 0.0024(16) 0.0008(15) -0.0012(16)
C27 0.019(2) 0.015(2) 0.0148(19) 0.0025(17) -0.0031(15) -0.0045(17)
C24 0.020(2) 0.017(2) 0.018(2) 0.0000(18) 0.0043(16) -0.0067(18)
C33 0.022(2) 0.011(2) 0.0169(18) -0.0009(18) 0.0013(15) -0.0014(17)
C30 0.017(2) 0.015(3) 0.0157(19) -0.0020(17) -0.0059(15) 0.0021(16)
C14 0.016(2) 0.023(3) 0.015(2) -0.0057(18) 0.0052(16) 0.0019(17)
C15 0.014(2) 0.012(2) 0.0152(19) 0.0042(16) -0.0041(15) -0.0027(15)
C20 0.016(2) 0.014(2) 0.018(2) -0.0043(17) 0.0014(16) 0.0011(16)
C21 0.017(2) 0.018(2) 0.0136(19) -0.0011(17) -0.0021(15) 0.0025(16)
C22 0.016(2) 0.025(3) 0.014(2) 0.0016(18) 0.0010(16) -0.0008(18)
C19 0.022(2) 0.023(3) 0.016(2) 0.0047(18) 0.0036(16) 0.0050(18)
O6 0.044(2) 0.058(3) 0.087(3) -0.052(2) 0.0344(19) -0.0240(19)
C16 0.017(2) 0.026(3) 0.0086(18) 0.0021(17) -0.0009(15) -0.0001(17)
C23 0.022(2) 0.022(3) 0.0102(19) -0.0012(17) -0.0016(16) -0.0004(18)
C44 0.023(2) 0.021(3) 0.022(2) -0.0041(18) -0.0018(17) -0.0031(18)
C17 0.023(2) 0.023(3) 0.0104(18) -0.0022(17) -0.0005(15) -0.0007(18)
C18 0.021(2) 0.025(3) 0.0139(19) 0.0002(18) 0.0006(16) -0.0024(19)
C6 0.022(2) 0.035(3) 0.021(2) 0.001(2) -0.0038(17) 0.003(2)
C5 0.015(2) 0.029(3) 0.027(2) 0.000(2) -0.0034(17) -0.0027(18)
C38 0.021(2) 0.040(3) 0.016(2) 0.001(2) -0.0014(17) 0.002(2)
C11 0.025(3) 0.024(3) 0.024(2) -0.0010(19) -0.0028(18) 0.0007(19)
C35 0.029(3) 0.031(3) 0.031(2) -0.002(2) 0.0011(19) 0.001(2)
C8 0.030(3) 0.039(3) 0.021(2) -0.001(2) -0.0022(18) -0.002(2)
N3 0.034(3) 0.042(3) 0.071(3) 0.002(3) 0.004(2) 0.003(2)
C39 0.024(3) 0.038(3) 0.037(3) -0.002(2) 0.002(2) 0.006(2)
C7 0.019(2) 0.046(3) 0.023(2) -0.005(2) -0.0009(16) 0.001(2)
C45 0.025(3) 0.039(3) 0.024(2) -0.003(2) 0.0044(18) 0.000(2)
C46 0.019(3) 0.041(3) 0.028(2) 0.002(2) -0.0069(18) 0.000(2)
C37 0.025(3) 0.052(4) 0.023(2) 0.003(2) 0.0063(19) 0.003(2)
C4 0.030(3) 0.039(3) 0.025(2) 0.005(2) -0.0030(18) -0.006(2)
C34 0.028(3) 0.039(4) 0.041(3) -0.003(3) -0.001(2) 0.004(2)
C3 0.033(3) 0.028(3) 0.041(3) 0.002(2) -0.009(2) -0.003(2)
C13 0.019(3) 0.062(4) 0.029(3) 0.005(2) -0.0012(19) 0.003(2)
C40 0.021(3) 0.042(3) 0.044(3) 0.005(2) 0.007(2) 0.002(2)
C42 0.028(3) 0.048(3) 0.028(2) 0.005(2) 0.0030(19) 0.000(2)
C2 0.024(3) 0.037(3) 0.035(3) -0.010(2) -0.0016(19) -0.003(2)
C43 0.023(3) 0.041(3) 0.027(2) 0.001(2) -0.0001(18) -0.002(2)
C41 0.035(3) 0.040(3) 0.017(2) 0.003(2) -0.0061(18) -0.003(2)
C9 0.027(3) 0.059(4) 0.027(3) -0.002(2) -0.006(2) 0.006(2)
C36 0.035(3) 0.045(4) 0.030(3) -0.001(2) 0.009(2) 0.010(2)
C12 0.025(3) 0.066(4) 0.026(2) 0.006(2) -0.003(2) 0.008(2)
C10 0.021(3) 0.071(4) 0.031(3) -0.002(3) -0.001(2) 0.003(2)
N1 0.068(4) 0.051(4) 0.074(3) -0.027(3) 0.004(3) -0.003(3)
C1 0.036(3) 0.044(4) 0.042(3) -0.007(3) 0.000(2) 0.001(2)

loop_
_atom_type_symbol
_atom_type_description
_atom_type_scat_dispersion_real
_atom_type_scat_dispersion_imag
_atom_type_scat_source
C C 0.0033 0.0016 'International Tables Vol C Tables 4.2.6.8 and 6.1.1.4'
H H 0.0000 0.0000 'International Tables Vol C Tables 4.2.6.8 and 6.1.1.4'
N N 0.0061 0.0033 'International Tables Vol C Tables 4.2.6.8 and 6.1.1.4'
O O 0.0106 0.0060 'International Tables Vol C Tables 4.2.6.8 and 6.1.1.4'
Zn Zn 0.2839 1.4301 'International Tables Vol C Tables 4.2.6.8 and 6.1.1.4'

loop_
_geom_angle_atom_site_label_1
_geom_angle_atom_site_label_2
_geom_angle_atom_site_label_3
_geom_angle
_geom_angle_site_symmetry_1
_geom_angle_site_symmetry_3
_geom_angle_publ_flag
O14 Zn3 O5 96.95(11) 1_545 4_566 ?
O17 Zn3 O5 120.61(11) . 4_566 ?
O17 Zn3 O14 100.59(11) . 1_545 ?
O17 Zn3 O1 120.55(11) . 4_566 ?
O1 Zn3 O5 98.41(11) 4_566 4_566 ?
O1 Zn3 O14 118.36(12) 4_566 1_545 ?
O10 Zn2 O9 123.65(12) . . ?
O10 Zn2 O7 127.77(12) . . ?
O10 Zn2 O13 96.12(12) . 1_545 ?
O9 Zn2 O7 96.36(11) . . ?
O9 Zn2 O13 106.38(12) . 1_545 ?
O13 Zn2 O7 103.62(11) 1_545 . ?
O12 Zn1 O7 88.66(11) 1_545 . ?
O4 Zn1 O12 137.94(11) . 1_545 ?
O4 Zn1 O7 86.13(11) . . ?
O4 Zn1 O8 112.67(11) . . ?
O4 Zn1 O3 91.81(12) . . ?
O8 Zn1 O12 109.38(10) . 1_545 ?
O8 Zn1 O7 95.87(11) . . ?
O8 Zn1 O3 93.98(14) . . ?
O3 Zn1 O12 86.30(12) . 1_545 ?
O3 Zn1 O7 169.98(14) . . ?
C27 O12 Zn1 123.2(2) . 1_565 ?
C14 O5 Zn3 127.0(3) . 4_565 ?
C30 O14 Zn3 124.4(2) . 1_565 ?
C32 O17 Zn3 124.9(3) . . ?
C24 O10 Zn2 122.8(3) . . ?
C19 O1 Zn3 110.1(2) . 4_565 ?
C22 O9 Zn2 121.4(3) . . ?
Zn2 O7 Zn1 101.13(11) . . ?
C18 O7 Zn2 111.3(3) . . ?
C18 O7 Zn1 144.7(3) . . ?
C14 O4 Zn1 129.9(3) . . ?
C27 O13 Zn2 127.8(2) . 1_565 ?
C22 O8 Zn1 134.6(3) . . ?
Zn1 O3 H3A 129.4 . . ?
Zn1 O3 H3B 125.4 . . ?
H3A O3 H3B 104.4 . . ?
HW1A OW1 HW1B 109.6 . . ?
C13 N2 C8 119.5(4) . . ?
C13 N2 C9 120.8(4) . . ?
C9 N2 C8 119.7(3) . . ?
C28 C29 C31 119.4(3) . . ?
C28 C29 C30 119.5(3) . . ?
C31 C29 C30 120.9(3) . . ?
O17 C32 C31 115.2(3) . . ?
O16 C32 O17 126.0(4) . . ?
O16 C32 C31 118.5(3) . . ?
C25 C26 C28 118.6(3) . . ?
C25 C26 C27 122.9(3) . . ?
C28 C26 C27 118.6(3) . . ?
C26 C25 C24 121.9(3) . . ?
C33 C25 C26 119.7(3) . . ?
C33 C25 C24 118.3(3) . . ?
C46 N4 C42 120.7(4) . . ?
C46 N4 C41 119.9(4) . . ?
C42 N4 C41 119.3(3) . . ?
C29 C28 C26 121.6(4) . . ?
C29 C28 H28 119.2 . . ?
C26 C28 H28 119.2 . . ?
C29 C31 C32 124.8(3) . . ?
C29 C31 C33 118.7(3) . . ?
C33 C31 C32 116.2(3) . . ?
O12 C27 C26 117.6(3) . . ?
O13 C27 O12 125.1(3) . . ?
O13 C27 C26 117.3(3) . . ?
O10 C24 C25 114.1(3) . . ?
O11 C24 O10 125.3(4) . . ?
O11 C24 C25 120.6(4) . . ?
C25 C33 C31 121.5(3) . . ?
C25 C33 H33 119.3 . . ?
C31 C33 H33 119.3 . . ?
O14 C30 C29 117.3(3) . . ?
O15 C30 O14 124.8(3) . . ?
O15 C30 C29 117.8(3) . . ?
O5 C14 O4 124.8(4) . . ?
O5 C14 C15 115.1(3) . . ?
O4 C14 C15 120.0(3) . . ?
C16 C15 C14 124.3(3) . . ?
C16 C15 C17 118.8(3) . 3_666 ?
C17 C15 C14 116.9(3) 3_666 . ?
C21 C20 C19 123.9(3) . . ?
C23 C20 C21 118.1(3) 3_566 . ?
C23 C20 C19 118.0(3) 3_566 . ?
C20 C21 C22 123.5(3) . . ?
C23 C21 C20 119.0(3) . . ?
C23 C21 C22 117.5(3) . . ?
O9 C22 C21 115.7(4) . . ?
O8 C22 O9 125.7(4) . . ?
O8 C22 C21 118.4(4) . . ?
O1 C19 C20 118.0(3) . . ?
O2 C19 O1 123.6(4) . . ?
O2 C19 C20 118.4(4) . . ?
C15 C16 C17 119.3(3) . . ?
C15 C16 C18 124.5(3) . . ?
C17 C16 C18 116.0(3) . . ?
C20 C23 H23 118.6 3_566 . ?
C21 C23 C20 122.8(3) . 3_566 ?
C21 C23 H23 118.6 . . ?
C45 C44 C44 121.5(4) . 3_677 ?
C45 C44 C43 117.1(4) . . ?
C43 C44 C44 121.4(5) . 3_677 ?
C15 C17 H17 119.1 3_666 . ?
C16 C17 C15 121.9(4) . 3_666 ?
C16 C17 H17 119.1 . . ?
O7 C18 C16 119.8(4) . . ?
O6 C18 O7 120.2(4) . . ?
O6 C18 C16 120.0(4) . . ?
C5 C6 H6 119.3 . . ?
C7 C6 H6 119.3 . . ?
C7 C6 C5 121.3(4) . . ?
C6 C5 C8 117.3(4) . . ?
C4 C5 C6 119.1(4) . . ?
C4 C5 C8 123.6(4) . . ?
C39 C38 C37 119.8(4) . . ?
C39 C38 C41 120.9(4) . . ?
C37 C38 C41 119.3(4) . . ?
C12 C11 C11 121.2(5) . 3_556 ?
C12 C11 C10 117.4(4) . . ?
C10 C11 C11 121.4(5) . 3_556 ?
C40 C35 C34 120.9(4) . . ?
C36 C35 C34 118.5(4) . . ?
C36 C35 C40 120.5(4) . . ?
N2 C8 C5 112.8(4) . . ?
N2 C8 H8A 109.0 . . ?
N2 C8 H8B 109.0 . . ?
C5 C8 H8A 109.0 . . ?
C5 C8 H8B 109.0 . . ?
H8A C8 H8B 107.8 . . ?
C38 C39 H39 119.8 . . ?
C40 C39 C38 120.4(4) . . ?
C40 C39 H39 119.8 . . ?
C6 C7 H7 120.6 . . ?
C6 C7 C2 118.8(4) . . ?
C2 C7 H7 120.6 . . ?
C44 C45 H45 119.8 . . ?
C46 C45 C44 120.3(4) . . ?
C46 C45 H45 119.8 . . ?
N4 C46 C45 120.9(4) . . ?
N4 C46 H46 119.6 . . ?
C45 C46 H46 119.6 . . ?
C38 C37 H37 119.9 . . ?
C36 C37 C38 120.1(4) . . ?
C36 C37 H37 119.9 . . ?
C5 C4 H4 119.4 . . ?
C5 C4 C3 121.3(4) . . ?
C3 C4 H4 119.4 . . ?
N3 C34 C35 174.6(5) . . ?
C4 C3 H3 120.8 . . ?
C4 C3 C2 118.4(4) . . ?
C2 C3 H3 120.8 . . ?
N2 C13 H13 119.7 . . ?
N2 C13 C12 120.7(4) . . ?
C12 C13 H13 119.7 . . ?
C35 C40 H40 120.4 . . ?
C39 C40 C35 119.3(4) . . ?
C39 C40 H40 120.4 . . ?
N4 C42 H42 119.9 . . ?
N4 C42 C43 120.2(4) . . ?
C43 C42 H42 119.9 . . ?
C7 C2 C3 121.2(4) . . ?
C7 C2 C1 120.6(4) . . ?
C3 C2 C1 118.1(5) . . ?
C44 C43 H43 119.7 . . ?
C42 C43 C44 120.7(4) . . ?
C42 C43 H43 119.7 . . ?
N4 C41 C38 111.5(3) . . ?
N4 C41 H41A 109.3 . . ?
N4 C41 H41B 109.3 . . ?
C38 C41 H41A 109.3 . . ?
C38 C41 H41B 109.3 . . ?
H41A C41 H41B 108.0 . . ?
N2 C9 H9 119.8 . . ?
N2 C9 C10 120.4(4) . . ?
C10 C9 H9 119.8 . . ?
C35 C36 H36 120.0 . . ?
C37 C36 C35 120.0(4) . . ?
C37 C36 H36 120.0 . . ?
C11 C12 C13 120.2(4) . . ?
C11 C12 H12 119.9 . . ?
C13 C12 H12 119.9 . . ?
C11 C10 H10 119.8 . . ?
C9 C10 C11 120.5(4) . . ?
C9 C10 H10 119.8 . . ?
N1 C1 C2 176.5(6) . . ?

loop_
_geom_bond_atom_site_label_1
_geom_bond_atom_site_label_2
_geom_bond_distance
_geom_bond_site_symmetry_2
_geom_bond_publ_flag
Zn3 O5 2.001(3) 4_566 ?
Zn3 O14 1.983(3) 1_545 ?
Zn3 O17 1.943(3) . ?
Zn3 O1 1.981(3) 4_566 ?
Zn2 O10 1.902(3) . ?
Zn2 O9 1.974(3) . ?
Zn2 O7 2.007(3) . ?
Zn2 O13 1.989(3) 1_545 ?
Zn1 O12 2.021(2) 1_545 ?
Zn1 O7 2.138(3) . ?
Zn1 O4 1.979(2) . ?
Zn1 O8 1.992(3) . ?
Zn1 O3 2.008(3) . ?
O12 C27 1.272(4) . ?
O5 C14 1.251(4) . ?
O14 C30 1.275(4) . ?
O17 C32 1.284(4) . ?
O10 C24 1.272(5) . ?
O1 C19 1.273(4) . ?
O9 C22 1.272(5) . ?
O7 C18 1.290(4) . ?
O4 C14 1.269(4) . ?
O11 C24 1.235(4) . ?
O13 C27 1.250(4) . ?
O16 C32 1.224(4) . ?
O8 C22 1.255(5) . ?
O15 C30 1.236(4) . ?
O2 C19 1.225(4) . ?
O3 H3A 0.8508 . ?
O3 H3B 0.8501 . ?
OW1 HW1A 0.8494 . ?
OW1 HW1B 0.8491 . ?
N2 C8 1.475(5) . ?
N2 C13 1.330(5) . ?
N2 C9 1.334(5) . ?
C29 C28 1.394(5) . ?
C29 C31 1.396(5) . ?
C29 C30 1.505(5) . ?
C32 C31 1.518(5) . ?
C26 C25 1.394(5) . ?
C26 C28 1.399(5) . ?
C26 C27 1.501(5) . ?
C25 C24 1.506(5) . ?
C25 C33 1.394(5) . ?
N4 C46 1.324(5) . ?
N4 C42 1.342(5) . ?
N4 C41 1.490(5) . ?
C28 H28 0.9300 . ?
C31 C33 1.397(5) . ?
C33 H33 0.9300 . ?
C14 C15 1.513(5) . ?
C15 C16 1.393(5) . ?
C15 C17 1.399(5) 3_666 ?
C20 C21 1.410(5) . ?
C20 C19 1.506(5) . ?
C20 C23 1.391(5) 3_566 ?
C21 C22 1.496(5) . ?
C21 C23 1.385(5) . ?
O6 C18 1.208(5) . ?
C16 C17 1.393(5) . ?
C16 C18 1.505(5) . ?
C23 H23 0.9300 . ?
C44 C44 1.486(8) 3_677 ?
C44 C45 1.383(6) . ?
C44 C43 1.385(5) . ?
C17 H17 0.9300 . ?
C6 H6 0.9300 . ?
C6 C5 1.393(5) . ?
C6 C7 1.369(6) . ?
C5 C8 1.517(6) . ?
C5 C4 1.382(6) . ?
C38 C39 1.384(5) . ?
C38 C37 1.389(6) . ?
C38 C41 1.514(6) . ?
C11 C11 1.500(7) 3_556 ?
C11 C12 1.376(5) . ?
C11 C10 1.390(6) . ?
C35 C34 1.437(7) . ?
C35 C40 1.390(6) . ?
C35 C36 1.381(6) . ?
C8 H8A 0.9700 . ?
C8 H8B 0.9700 . ?
N3 C34 1.139(6) . ?
C39 H39 0.9300 . ?
C39 C40 1.375(6) . ?
C7 H7 0.9300 . ?
C7 C2 1.394(6) . ?
C45 H45 0.9300 . ?
C45 C46 1.377(5) . ?
C46 H46 0.9300 . ?
C37 H37 0.9300 . ?
C37 C36 1.368(6) . ?
C4 H4 0.9300 . ?
C4 C3 1.384(6) . ?
C3 H3 0.9300 . ?
C3 C2 1.396(6) . ?
C13 H13 0.9300 . ?
C13 C12 1.377(5) . ?
C40 H40 0.9300 . ?
C42 H42 0.9300 . ?
C42 C43 1.373(6) . ?
C2 C1 1.454(7) . ?
C43 H43 0.9300 . ?
C41 H41A 0.9700 . ?
C41 H41B 0.9700 . ?
C9 H9 0.9300 . ?
C9 C10 1.367(6) . ?
C36 H36 0.9300 . ?
C12 H12 0.9300 . ?
C10 H10 0.9300 . ?
N1 C1 1.135(6) . ?

loop_
_geom_hbond_atom_site_label_D
_geom_hbond_atom_site_label_H
_geom_hbond_atom_site_label_A
_geom_hbond_distance_DH
_geom_hbond_distance_HA
_geom_hbond_distance_DA
_geom_hbond_angle_DHA
_geom_hbond_site_symmetry_A
_geom_hbond_publ_flag
O3 H3A OW1 0.85 1.79 2.620(4) 163.9 . yes
O3 H3B O11 0.85 1.95 2.694(4) 146.1 1_545 yes
OW1 HW1B O15 0.85 1.85 2.683(4) 165.5 4_565 yes

loop_
_geom_torsion_atom_site_label_1
_geom_torsion_atom_site_label_2
_geom_torsion_atom_site_label_3
_geom_torsion_atom_site_label_4
_geom_torsion
_geom_torsion_site_symmetry_1
_geom_torsion_site_symmetry_2
_geom_torsion_site_symmetry_3
_geom_torsion_site_symmetry_4
_geom_torsion_publ_flag
Zn3 O5 C14 O4 9.1(5) 4_565 . . . ?
Zn3 O5 C14 C15 -176.0(2) 4_565 . . . ?
Zn3 O14 C30 O15 -5.2(5) 1_565 . . . ?
Zn3 O14 C30 C29 172.6(2) 1_565 . . . ?
Zn3 O17 C32 O16 -20.2(5) . . . . ?
Zn3 O17 C32 C31 153.7(2) . . . . ?
Zn3 O1 C19 O2 -3.1(5) 4_565 . . . ?
Zn3 O1 C19 C20 177.7(3) 4_565 . . . ?
Zn2 O10 C24 O11 -4.5(6) . . . . ?
Zn2 O10 C24 C25 173.3(2) . . . . ?
Zn2 O9 C22 O8 -11.2(5) . . . . ?
Zn2 O9 C22 C21 165.1(2) . . . . ?
Zn2 O7 C18 O6 -4.4(5) . . . . ?
Zn2 O7 C18 C16 177.1(3) . . . . ?
Zn2 O13 C27 O12 -18.4(6) 1_565 . . . ?
Zn2 O13 C27 C26 158.4(2) 1_565 . . . ?
Zn1 O12 C27 O13 -28.5(5) 1_565 . . . ?
Zn1 O12 C27 C26 154.8(2) 1_565 . . . ?
Zn1 O7 C18 O6 -159.9(4) . . . . ?
Zn1 O7 C18 C16 21.7(7) . . . . ?
Zn1 O4 C14 O5 -111.7(4) . . . . ?
Zn1 O4 C14 C15 73.7(4) . . . . ?
Zn1 O8 C22 O9 -24.3(6) . . . . ?
Zn1 O8 C22 C21 159.5(2) . . . . ?
O5 C14 C15 C16 113.1(4) . . . . ?
O5 C14 C15 C17 -64.0(5) . . . 3_666 ?
O17 C32 C31 C29 120.1(4) . . . . ?
O17 C32 C31 C33 -66.5(4) . . . . ?
O4 C14 C15 C16 -71.8(5) . . . . ?
O4 C14 C15 C17 111.2(4) . . . 3_666 ?
O16 C32 C31 C29 -65.5(5) . . . . ?
O16 C32 C31 C33 107.9(4) . . . . ?
N2 C13 C12 C11 0.8(8) . . . . ?
N2 C9 C10 C11 1.4(8) . . . . ?
C29 C31 C33 C25 4.9(5) . . . . ?
C32 C31 C33 C25 -168.9(3) . . . . ?
C26 C25 C24 O10 140.7(4) . . . . ?
C26 C25 C24 O11 -41.4(5) . . . . ?
C26 C25 C33 C31 2.2(6) . . . . ?
C25 C26 C28 C29 4.2(5) . . . . ?
C25 C26 C27 O12 -39.1(5) . . . . ?
C25 C26 C27 O13 143.9(4) . . . . ?
N4 C42 C43 C44 1.0(7) . . . . ?
C28 C29 C31 C32 165.9(3) . . . . ?
C28 C29 C31 C33 -7.3(5) . . . . ?
C28 C29 C30 O14 -12.5(5) . . . . ?
C28 C29 C30 O15 165.5(3) . . . . ?
C28 C26 C25 C24 170.6(3) . . . . ?
C28 C26 C25 C33 -6.7(5) . . . . ?
C28 C26 C27 O12 141.0(4) . . . . ?
C28 C26 C27 O13 -36.0(5) . . . . ?
C31 C29 C28 C26 2.9(5) . . . . ?
C31 C29 C30 O14 173.0(3) . . . . ?
C31 C29 C30 O15 -9.0(5) . . . . ?
C27 C26 C25 C24 -9.3(6) . . . . ?
C27 C26 C25 C33 173.4(3) . . . . ?
C27 C26 C28 C29 -175.9(3) . . . . ?
C24 C25 C33 C31 -175.2(3) . . . . ?
C33 C25 C24 O10 -42.0(5) . . . . ?
C33 C25 C24 O11 135.9(4) . . . . ?
C30 C29 C28 C26 -171.8(3) . . . . ?
C30 C29 C31 C32 -19.6(5) . . . . ?
C30 C29 C31 C33 167.2(3) . . . . ?
C14 C15 C16 C17 -176.8(4) . . . . ?
C14 C15 C16 C18 -2.2(6) . . . . ?
C15 C16 C17 C15 -0.2(6) . . . 3_666 ?
C15 C16 C18 O7 29.0(6) . . . . ?
C15 C16 C18 O6 -149.4(4) . . . . ?
C20 C21 C22 O9 118.8(4) . . . . ?
C20 C21 C22 O8 -64.6(5) . . . . ?
C20 C21 C23 C20 1.0(7) . . . 3_566 ?
C21 C20 C19 O1 -19.3(6) . . . . ?
C21 C20 C19 O2 161.5(4) . . . . ?
C22 C21 C23 C20 -177.5(4) . . . 3_566 ?
C19 C20 C21 C22 -2.9(6) . . . . ?
C19 C20 C21 C23 178.7(4) . . . . ?
C23 C20 C21 C22 177.4(4) 3_566 . . . ?
C23 C20 C21 C23 -0.9(6) 3_566 . . . ?
C23 C20 C19 O1 160.4(4) 3_566 . . . ?
C23 C20 C19 O2 -18.8(6) 3_566 . . . ?
C23 C21 C22 O9 -62.8(5) . . . . ?
C23 C21 C22 O8 113.8(4) . . . . ?
C44 C44 C45 C46 -178.5(5) 3_677 . . . ?
C44 C44 C43 C42 177.9(5) 3_677 . . . ?
C44 C45 C46 N4 0.2(7) . . . . ?
C17 C15 C16 C17 0.2(6) 3_666 . . . ?
C17 C15 C16 C18 174.8(4) 3_666 . . . ?
C17 C16 C18 O7 -156.2(4) . . . . ?
C17 C16 C18 O6 25.4(6) . . . . ?
C18 C16 C17 C15 -175.3(3) . . . 3_666 ?
C6 C5 C8 N2 165.8(4) . . . . ?
C6 C5 C4 C3 -0.6(6) . . . . ?
C6 C7 C2 C3 -1.4(6) . . . . ?
C6 C7 C2 C1 174.4(4) . . . . ?
C5 C6 C7 C2 0.5(6) . . . . ?
C5 C4 C3 C2 -0.3(6) . . . . ?
C38 C39 C40 C35 -1.6(7) . . . . ?
C38 C37 C36 C35 -0.1(7) . . . . ?
C11 C11 C12 C13 -179.3(5) 3_556 . . . ?
C11 C11 C10 C9 178.2(5) 3_556 . . . ?
C8 N2 C13 C12 177.6(5) . . . . ?
C8 N2 C9 C10 -178.7(5) . . . . ?
C8 C5 C4 C3 179.1(4) . . . . ?
C39 C38 C37 C36 0.8(6) . . . . ?
C39 C38 C41 N4 90.3(5) . . . . ?
C7 C6 C5 C8 -179.2(4) . . . . ?
C7 C6 C5 C4 0.5(6) . . . . ?
C45 C44 C43 C42 -2.2(7) . . . . ?
C46 N4 C42 C43 0.9(7) . . . . ?
C46 N4 C41 C38 107.1(4) . . . . ?
C37 C38 C39 C40 0.0(6) . . . . ?
C37 C38 C41 N4 -91.9(5) . . . . ?
C4 C5 C8 N2 -13.9(6) . . . . ?
C4 C3 C2 C7 1.3(6) . . . . ?
C4 C3 C2 C1 -174.6(4) . . . . ?
C34 C35 C40 C39 -173.2(4) . . . . ?
C34 C35 C36 C37 174.2(4) . . . . ?
C13 N2 C8 C5 87.1(5) . . . . ?
C13 N2 C9 C10 -0.5(7) . . . . ?
C40 C35 C36 C37 -1.6(7) . . . . ?
C42 N4 C46 C45 -1.5(7) . . . . ?
C42 N4 C41 C38 -74.0(5) . . . . ?
C43 C44 C45 C46 1.6(7) . . . . ?
C41 N4 C46 C45 177.3(4) . . . . ?
C41 N4 C42 C43 -177.9(4) . . . . ?
C41 C38 C39 C40 177.8(4) . . . . ?
C41 C38 C37 C36 -177.0(4) . . . . ?
C9 N2 C8 C5 -94.7(5) . . . . ?
C9 N2 C13 C12 -0.6(7) . . . . ?
C36 C35 C40 C39 2.4(7) . . . . ?
C12 C11 C10 C9 -1.2(8) . . . . ?
C10 C11 C12 C13 0.1(7) . . . . ?
